data_7039117
loop_
_publ_author_name
'Lian, Wen-Jing'
'Wang, Xin-Tian'
'Xie, Cheng-Zhi'
'Tian, He'
'Song, Xue-Qing'
'Pan, He-Ting'
'Qiao, Xin'
'Xu, Jing-Yuan'

_publ_section_title
;
 Mixed-ligand copper(ii) Schiff base complexes: the role of the co-ligand
 in DNA binding, DNA cleavage, protein binding and cytotoxicity.
;
_journal_issue 22
_journal_name_full 'Dalton transactions (Cambridge, England : 2003)'
_journal_page_first 9073
_journal_page_last 9087
_journal_paper_doi 10.1039/c6dt00461j
_journal_volume 45
_journal_year 2016
_chemical_formula_sum 'C23 H24 Cu N2 O4'
_chemical_formula_weight 455.98
_chemical_name_systematic
; 
 ? 
;
_space_group_IT_number 9
_symmetry_cell_setting monoclinic
_symmetry_space_group_name_Hall 'C -2yc'
_symmetry_space_group_name_H-M 'C 1 c 1'
_atom_sites_solution_hydrogens geom
_atom_sites_solution_primary direct
_atom_sites_solution_secondary difmap
_audit_creation_method SHELXL-97
_audit_update_record
;
2015-12-22 deposited with the CCDC.
2016-04-25 downloaded from the CCDC.
;
_cell_angle_alpha 90.00
_cell_angle_beta 99.056(5)
_cell_angle_gamma 90.00
_cell_formula_units_Z 4
_cell_length_a 25.619(7)
_cell_length_b 10.632(3)
_cell_length_c 7.5173(17)
_cell_measurement_reflns_used 3872
_cell_measurement_temperature 113
_cell_measurement_theta_max 27.5
_cell_measurement_theta_min 3.1
_cell_volume 2022.0(9)
_computing_cell_refinement crystalclear
_computing_data_collection crystalclear
_computing_data_reduction crystalclear
_computing_molecular_graphics 'Bruker SHELXTL'
_computing_publication_material 'Bruker SHELXTL'
_computing_structure_refinement 'SHELXL-97 (Sheldrick, 1997)'
_computing_structure_solution 'SHELXS-97 (Sheldrick, 1990)'
_diffrn_ambient_temperature 113(2)
_diffrn_measured_fraction_theta_full 0.997
_diffrn_measured_fraction_theta_max 0.997
_diffrn_measurement_device_type 'rigaku saturn'
_diffrn_measurement_method '\w scans'
_diffrn_radiation_monochromator confocal
_diffrn_radiation_source 'rotating anode'
_diffrn_radiation_type MoK\a
_diffrn_radiation_wavelength 0.71073
_diffrn_reflns_av_R_equivalents 0.0205
_diffrn_reflns_av_sigmaI/netI 0.0283
_diffrn_reflns_limit_h_max 33
_diffrn_reflns_limit_h_min -33
_diffrn_reflns_limit_k_max 13
_diffrn_reflns_limit_k_min -13
_diffrn_reflns_limit_l_max 9
_diffrn_reflns_limit_l_min -9
_diffrn_reflns_number 12682
_diffrn_reflns_theta_full 27.50
_diffrn_reflns_theta_max 27.50
_diffrn_reflns_theta_min 3.08
_diffrn_standards_decay_% 0
_diffrn_standards_interval_count 0
_diffrn_standards_interval_time 0
_diffrn_standards_number 0
_exptl_absorpt_coefficient_mu 1.113
_exptl_absorpt_correction_T_max 0.8780
_exptl_absorpt_correction_T_min 0.8080
_exptl_absorpt_correction_type multi-scan
_exptl_crystal_colour blue
_exptl_crystal_density_diffrn 1.498
_exptl_crystal_density_method 'not measured'
_exptl_crystal_description block
_exptl_crystal_F_000 948
_exptl_crystal_size_max 0.20
_exptl_crystal_size_mid 0.15
_exptl_crystal_size_min 0.12
_refine_diff_density_max 0.353
_refine_diff_density_min -0.292
_refine_diff_density_rms 0.039
_refine_ls_abs_structure_details 'Flack H D (1983), Acta Cryst. A39, 876-881'
_refine_ls_abs_structure_Flack 0.026(7)
_refine_ls_extinction_method none
_refine_ls_goodness_of_fit_ref 1.047
_refine_ls_hydrogen_treatment mixed
_refine_ls_matrix_type full
_refine_ls_number_parameters 275
_refine_ls_number_reflns 4492
_refine_ls_number_restraints 2
_refine_ls_restrained_S_all 1.047
_refine_ls_R_factor_all 0.0185
_refine_ls_R_factor_gt 0.0178
_refine_ls_shift/su_max 0.000
_refine_ls_shift/su_mean 0.000
_refine_ls_structure_factor_coef Fsqd
_refine_ls_weighting_details 'calc w=1/[\s^2^(Fo^2^)+(0.0305P)^2^+0.0894P] where P=(Fo^2^+2Fc^2^)/3'
_refine_ls_weighting_scheme calc
_refine_ls_wR_factor_gt 0.0528
_refine_ls_wR_factor_ref 0.0530
_reflns_number_gt 4337
_reflns_number_total 4492
_reflns_threshold_expression >2sigma(I)
_cod_data_source_file c6dt00461j2.cif
_cod_data_source_block 1
_cod_depositor_comments
;
The following automatic conversions were performed:

'_symmetry_cell_setting' value 'Monoclinic' changed to 'monoclinic'
according to
/usr/data/users/saulius/crontab/automatic-downloads/rss-feeds/RSC/lib/dictionaries/cif_core.dic
dictionary named 'cif_core.dic' version 2.4.2 from 2011-04-26.

Automatic conversion script
Id: cif_fix_values 4268 2015-11-12 08:31:59Z antanas 

 Adding full bibliography for 7039115--7039118.cif.
;
_cod_original_sg_symbol_H-M Cc
_cod_database_code 7039117

loop_
_symmetry_equiv_pos_as_xyz
'x, y, z'
'x, -y, z+1/2'
'x+1/2, y+1/2, z'
'x+1/2, -y+1/2, z+1/2'

loop_
_atom_site_label
_atom_site_type_symbol
_atom_site_fract_x
_atom_site_fract_y
_atom_site_fract_z
_atom_site_U_iso_or_equiv
_atom_site_adp_type
_atom_site_occupancy
_atom_site_symmetry_multiplicity
_atom_site_calc_flag
_atom_site_refinement_flags
Cu1 Cu 0.341343(15) 0.252270(14) 0.10377(4) 0.01360(5) Uani 1 1 d .
O1 O 0.37164(4) 0.35897(10) -0.06095(15) 0.0162(2) Uani 1 1 d .
N1 N 0.40986(5) 0.17758(11) 0.19126(18) 0.0156(2) Uani 1 1 d .
N2 N 0.31881(5) 0.16387(12) 0.31455(19) 0.0160(3) Uani 1 1 d .
C11 C 0.44884(6) 0.17294(13) 0.1028(2) 0.0158(3) Uani 1 1 d .
H11A H 0.4774 0.1223 0.1491 0.019 Uiso 1 1 calc R
C1 C 0.41529(6) 0.33507(13) -0.1250(2) 0.0149(3) Uani 1 1 d .
C3 C 0.46892(6) 0.39398(15) -0.3522(2) 0.0205(3) Uani 1 1 d .
H3A H 0.4752 0.4480 -0.4438 0.025 Uiso 1 1 calc R
C4 C 0.50436(6) 0.29196(15) -0.3022(2) 0.0188(3) Uani 1 1 d .
C22 C 0.20544(6) 0.15459(14) -0.23499(19) 0.0140(3) Uani 1 1 d .
C9 C 0.49582(6) 0.21328(15) -0.1577(2) 0.0167(3) Uani 1 1 d .
C23 C 0.26134(6) 0.17086(13) -0.1394(2) 0.0135(3) Uani 1 1 d .
C2 C 0.42629(6) 0.41427(14) -0.2698(2) 0.0182(3) Uani 1 1 d .
H2A H 0.4037 0.4808 -0.3076 0.022 Uiso 1 1 calc R
C7 C 0.57334(6) 0.09269(16) -0.2049(2) 0.0243(3) Uani 1 1 d .
H7A H 0.5964 0.0262 -0.1721 0.029 Uiso 1 1 calc R
C10 C 0.45204(7) 0.23937(12) -0.0615(2) 0.0153(3) Uani 1 1 d .
C20 C 0.11462(7) 0.22342(16) -0.2928(2) 0.0201(3) Uani 1 1 d .
H20A H 0.0886 0.2805 -0.2735 0.024 Uiso 1 1 calc R
C8 C 0.53115(6) 0.11078(15) -0.1147(2) 0.0196(3) Uani 1 1 d .
H8A H 0.5257 0.0550 -0.0241 0.023 Uiso 1 1 calc R
C18 C 0.14065(6) 0.03702(16) -0.4360(2) 0.0212(3) Uani 1 1 d .
H18A H 0.1321 -0.0308 -0.5132 0.025 Uiso 1 1 calc R
C17 C 0.19213(6) 0.05333(14) -0.3504(2) 0.0176(3) Uani 1 1 d .
H17A H 0.2180 -0.0040 -0.3701 0.021 Uiso 1 1 calc R
C6 C 0.58207(7) 0.17255(17) -0.3448(3) 0.0274(4) Uani 1 1 d .
H6A H 0.6108 0.1597 -0.4043 0.033 Uiso 1 1 calc R
C19 C 0.10171(6) 0.12210(16) -0.4067(2) 0.0219(3) Uani 1 1 d .
H19A H 0.0671 0.1109 -0.4634 0.026 Uiso 1 1 calc R
C14 C 0.27414(7) 0.22795(16) 0.3791(3) 0.0212(3) Uani 1 1 d .
H14A H 0.2650 0.1822 0.4815 0.025 Uiso 1 1 calc R
H14B H 0.2437 0.2263 0.2845 0.025 Uiso 1 1 calc R
C21 C 0.16630(7) 0.24032(13) -0.2069(2) 0.0167(3) Uani 1 1 d .
H21A H 0.1748 0.3088 -0.1308 0.020 Uiso 1 1 calc R
C12 C 0.41089(6) 0.10325(14) 0.3569(2) 0.0180(3) Uani 1 1 d .
H12A H 0.4448 0.1127 0.4340 0.022 Uiso 1 1 calc R
H12B H 0.4055 0.0149 0.3277 0.022 Uiso 1 1 calc R
C5 C 0.54776(8) 0.27033(17) -0.3935(3) 0.0254(4) Uani 1 1 d .
H5A H 0.5531 0.3230 -0.4877 0.031 Uiso 1 1 calc R
C13 C 0.36686(6) 0.15171(15) 0.4517(2) 0.0192(3) Uani 1 1 d .
H13A H 0.3605 0.0935 0.5453 0.023 Uiso 1 1 calc R
H13B H 0.3764 0.2327 0.5067 0.023 Uiso 1 1 calc R
O4 O 0.29654(4) 0.09668(10) -0.16875(16) 0.0210(2) Uani 1 1 d .
O3 O 0.26924(5) 0.26257(9) -0.02900(17) 0.0173(2) Uani 1 1 d .
O2 O 0.31623(5) 0.41723(11) 0.30663(16) 0.0221(3) Uani 1 1 d .
H2B H 0.3314 0.4808 0.3496 0.033 Uiso 1 1 calc R
C15 C 0.28646(7) 0.36350(16) 0.4341(3) 0.0251(4) Uani 1 1 d .
H15A H 0.3084 0.3640 0.5532 0.030 Uiso 1 1 calc R
C16 C 0.23612(7) 0.43433(15) 0.4454(3) 0.0273(4) Uani 1 1 d .
H16A H 0.2444 0.5198 0.4802 0.041 Uiso 1 1 calc R
H16B H 0.2180 0.3952 0.5333 0.041 Uiso 1 1 calc R
H16C H 0.2139 0.4331 0.3300 0.041 Uiso 1 1 calc R
H2C H 0.3093(7) 0.0980(19) 0.292(3) 0.012(5) Uiso 1 1 d .

loop_
_atom_site_aniso_label
_atom_site_aniso_U_11
_atom_site_aniso_U_22
_atom_site_aniso_U_33
_atom_site_aniso_U_23
_atom_site_aniso_U_13
_atom_site_aniso_U_12
Cu1 0.01425(8) 0.01235(8) 0.01401(9) 0.00182(6) 0.00168(6) -0.00034(6)
O1 0.0169(5) 0.0138(5) 0.0185(6) 0.0024(4) 0.0045(4) 0.0012(4)
N1 0.0184(6) 0.0141(6) 0.0137(6) 0.0018(5) 0.0008(5) -0.0003(4)
N2 0.0190(6) 0.0111(6) 0.0183(7) -0.0009(5) 0.0036(5) -0.0030(5)
C11 0.0160(7) 0.0126(6) 0.0173(8) -0.0007(6) -0.0027(6) -0.0004(5)
C1 0.0176(7) 0.0142(7) 0.0122(7) -0.0018(6) -0.0001(6) -0.0028(5)
C3 0.0255(8) 0.0196(7) 0.0160(8) 0.0028(6) 0.0022(6) -0.0062(6)
C4 0.0200(7) 0.0186(7) 0.0180(8) -0.0036(7) 0.0038(6) -0.0055(6)
C22 0.0159(7) 0.0143(6) 0.0119(7) 0.0025(5) 0.0027(5) -0.0007(5)
C9 0.0169(7) 0.0160(6) 0.0169(8) -0.0034(6) 0.0016(6) -0.0044(6)
C23 0.0164(7) 0.0108(6) 0.0135(7) 0.0020(5) 0.0031(6) -0.0012(5)
C2 0.0222(8) 0.0152(7) 0.0161(8) 0.0026(6) -0.0002(6) -0.0009(6)
C7 0.0200(8) 0.0233(8) 0.0298(9) -0.0060(7) 0.0047(7) 0.0008(6)
C10 0.0156(8) 0.0142(7) 0.0160(8) -0.0012(5) 0.0016(6) -0.0037(5)
C20 0.0184(8) 0.0203(7) 0.0215(9) 0.0024(6) 0.0028(7) 0.0039(6)
C8 0.0185(8) 0.0177(7) 0.0223(8) -0.0021(6) 0.0025(6) -0.0027(5)
C18 0.0232(8) 0.0220(7) 0.0182(8) -0.0043(6) 0.0021(6) -0.0034(6)
C17 0.0181(7) 0.0169(7) 0.0182(8) -0.0021(6) 0.0042(6) 0.0003(5)
C6 0.0234(8) 0.0307(9) 0.0311(10) -0.0061(7) 0.0138(7) -0.0031(7)
C19 0.0170(7) 0.0257(8) 0.0213(9) 0.0033(7) -0.0021(6) -0.0010(6)
C14 0.0242(9) 0.0191(7) 0.0227(9) -0.0011(6) 0.0108(7) -0.0034(6)
C21 0.0198(8) 0.0144(7) 0.0162(8) 0.0008(5) 0.0034(7) 0.0009(5)
C12 0.0215(7) 0.0163(7) 0.0159(8) 0.0043(6) 0.0014(6) -0.0002(6)
C5 0.0265(9) 0.0275(8) 0.0242(10) -0.0019(7) 0.0099(8) -0.0079(7)
C13 0.0241(7) 0.0187(7) 0.0146(7) 0.0014(6) 0.0023(6) -0.0034(6)
O4 0.0168(5) 0.0159(5) 0.0297(6) -0.0066(5) 0.0015(4) 0.0034(4)
O3 0.0168(6) 0.0178(6) 0.0167(6) -0.0039(4) 0.0004(5) 0.0015(4)
O2 0.0283(6) 0.0152(5) 0.0253(6) -0.0050(5) 0.0123(5) -0.0083(5)
C15 0.0303(9) 0.0193(7) 0.0288(9) -0.0006(7) 0.0145(7) -0.0018(6)
C16 0.0302(9) 0.0195(8) 0.0349(10) -0.0015(7) 0.0137(8) -0.0010(7)

loop_
_atom_type_symbol
_atom_type_description
_atom_type_scat_dispersion_real
_atom_type_scat_dispersion_imag
_atom_type_scat_source
C C 0.0033 0.0016 'International Tables Vol C Tables 4.2.6.8 and 6.1.1.4'
H H 0.0000 0.0000 'International Tables Vol C Tables 4.2.6.8 and 6.1.1.4'
N N 0.0061 0.0033 'International Tables Vol C Tables 4.2.6.8 and 6.1.1.4'
O O 0.0106 0.0060 'International Tables Vol C Tables 4.2.6.8 and 6.1.1.4'
Cu Cu 0.3201 1.2651 'International Tables Vol C Tables 4.2.6.8 and 6.1.1.4'

loop_
_geom_angle_atom_site_label_1
_geom_angle_atom_site_label_2
_geom_angle_atom_site_label_3
_geom_angle
O1 Cu1 N1 91.39(5)
O1 Cu1 O3 94.73(5)
N1 Cu1 O3 157.45(5)
O1 Cu1 N2 167.96(5)
N1 Cu1 N2 84.15(6)
O3 Cu1 N2 93.62(6)
C1 O1 Cu1 125.06(9)
C11 N1 C12 120.36(13)
C11 N1 Cu1 125.06(11)
C12 N1 Cu1 113.61(10)
C14 N2 C13 114.40(14)
C14 N2 Cu1 112.21(10)
C13 N2 Cu1 106.26(9)
N1 C11 C10 125.48(14)
O1 C1 C10 125.16(14)
O1 C1 C2 116.40(13)
C10 C1 C2 118.43(14)
C2 C3 C4 121.73(14)
C5 C4 C9 120.31(16)
C5 C4 C3 120.82(15)
C9 C4 C3 118.86(14)
C17 C22 C21 119.22(14)
C17 C22 C23 120.49(13)
C21 C22 C23 120.28(14)
C4 C9 C8 117.25(14)
C4 C9 C10 119.59(14)
C8 C9 C10 123.16(14)
O4 C23 O3 123.71(14)
O4 C23 C22 120.23(13)
O3 C23 C22 116.06(13)
C3 C2 C1 121.39(14)
C8 C7 C6 121.14(16)
C1 C10 C11 121.19(15)
C1 C10 C9 119.56(15)
C11 C10 C9 119.13(14)
C19 C20 C21 120.34(15)
C7 C8 C9 121.09(15)
C17 C18 C19 119.97(15)
C18 C17 C22 120.61(14)
C5 C6 C7 119.29(16)
C20 C19 C18 119.85(15)
N2 C14 C15 112.84(14)
C20 C21 C22 120.01(15)
N1 C12 C13 107.44(12)
C6 C5 C4 120.86(17)
N2 C13 C12 107.50(13)
C23 O3 Cu1 109.20(10)
O2 C15 C16 112.86(14)
O2 C15 C14 107.82(14)
C16 C15 C14 110.27(15)

loop_
_geom_bond_atom_site_label_1
_geom_bond_atom_site_label_2
_geom_bond_distance
Cu1 O1 1.9300(11)
Cu1 N1 1.9446(14)
Cu1 O3 1.9597(13)
Cu1 N2 2.0037(14)
O1 C1 1.3101(18)
N1 C11 1.2847(19)
N1 C12 1.471(2)
N2 C14 1.478(2)
N2 C13 1.482(2)
C11 C10 1.436(2)
C1 C10 1.417(2)
C1 C2 1.439(2)
C3 C2 1.355(2)
C3 C4 1.426(2)
C4 C5 1.414(2)
C4 C9 1.416(2)
C22 C17 1.391(2)
C22 C21 1.395(2)
C22 C23 1.508(2)
C9 C8 1.421(2)
C9 C10 1.454(2)
C23 O4 1.2436(17)
C23 O3 1.2757(18)
C7 C8 1.377(2)
C7 C6 1.397(2)
C20 C19 1.383(2)
C20 C21 1.390(3)
C18 C17 1.384(2)
C18 C19 1.390(2)
C6 C5 1.373(3)
C14 C15 1.519(2)
C12 C13 1.516(2)
O2 C15 1.434(2)
C15 C16 1.507(2)
